data_4321231
loop_
_publ_author_name
'Sian C. Davies'
'David L. Hughes'
'Zofia Janas'
'Lucjan B. Jerzykiewicz'
'Raymond L. Richards'
'J. Roger Sanders'
'James E. Silverston'
'Piotr Sobota'

_publ_section_title
;
 Vanadium Complexes of the N(CH2CH2S)33- and O(CH2CH2S)22- Ligands with
 Coligands Relevant to Nitrogen Fixation Processes
;
_journal_name_full 'Inorganic Chemistry'
_journal_page_first 3485
_journal_page_last 3498
_journal_paper_doi 10.1021/ic9909476
_journal_volume 39
_journal_year 2000
_chemical_formula_structural '[V O {O(CH2CH2S)2} (dipp)]'
_chemical_formula_sum 'C16 H25 O3 S2 V'
_chemical_formula_weight 380.42
_chemical_name_common 'Compound 14'
_chemical_name_systematic
;
 ?
;
_space_group_IT_number 14
_symmetry_cell_setting monoclinic
_symmetry_space_group_name_Hall '-P 2yn'
_symmetry_space_group_name_H-M 'P 1 21/n 1'
_atom_sites_solution_hydrogens geom
_atom_sites_solution_primary direct
_atom_sites_solution_secondary difmap
_audit_creation_method SHELXL-97
_cell_angle_alpha 90.00
_cell_angle_beta 92.22(3)
_cell_angle_gamma 90.00
_cell_formula_units_Z 4
_cell_length_a 10.569(2)
_cell_length_b 14.996(3)
_cell_length_c 11.896(3)
_cell_measurement_reflns_used 25
_cell_measurement_temperature 300(2)
_cell_measurement_theta_max 13
_cell_measurement_theta_min 7.5
_cell_volume 1884.0(7)
_computing_cell_refinement 'Kuma KM4 software 1996'
_computing_data_collection 'Kuma KM4 software 1996'
_computing_data_reduction 'Kuma KM4 software 1996'
_computing_molecular_graphics 'ORTEPII, 1976'
_computing_structure_refinement 'SHELXL-97 (Sheldrick, 1997)'
_computing_structure_solution 'SHELXS-97 (Sheldrick, 1990)'
_diffrn_ambient_temperature 300(2)
_diffrn_measured_fraction_theta_full 0.779
_diffrn_measured_fraction_theta_max 0.779
_diffrn_measurement_device 'Kuma KM4 automatic diffractometer'
_diffrn_measurement_method 'profile data from omega/2theta scans'
_diffrn_radiation_monochromator graphite
_diffrn_radiation_source 'fine-focus sealed tube'
_diffrn_radiation_type MoK\a
_diffrn_radiation_wavelength 0.71073
_diffrn_reflns_av_R_equivalents 0.0074
_diffrn_reflns_av_sigmaI/netI 0.0161
_diffrn_reflns_limit_h_max 12
_diffrn_reflns_limit_h_min 0
_diffrn_reflns_limit_k_max 17
_diffrn_reflns_limit_k_min 0
_diffrn_reflns_limit_l_max 14
_diffrn_reflns_limit_l_min -14
_diffrn_reflns_number 2881
_diffrn_reflns_theta_full 25.05
_diffrn_reflns_theta_max 25.05
_diffrn_reflns_theta_min 2.19
_diffrn_standards_decay_% 1.3
_diffrn_standards_interval_count 100
_diffrn_standards_number 3
_exptl_absorpt_coefficient_mu 0.756
_exptl_absorpt_correction_type none
_exptl_crystal_colour cubic
_exptl_crystal_density_diffrn 1.341
_exptl_crystal_density_meas ?
_exptl_crystal_density_method 'not measured'
_exptl_crystal_description red-orange
_exptl_crystal_F_000 800
_exptl_crystal_size_max 0.6
_exptl_crystal_size_mid 0.4
_exptl_crystal_size_min 0.2
_refine_diff_density_max 0.465
_refine_diff_density_min -0.432
_refine_diff_density_rms 0.043
_refine_ls_extinction_method none
_refine_ls_goodness_of_fit_all 1.080
_refine_ls_hydrogen_treatment mixed
_refine_ls_matrix_type full
_refine_ls_number_parameters 199
_refine_ls_number_reflns 2722
_refine_ls_number_restraints 0
_refine_ls_restrained_S_all 1.080
_refine_ls_R_factor_all 0.0429
_refine_ls_R_factor_obs 0.0343
_refine_ls_shift/su_max 0.082
_refine_ls_shift/su_mean 0.005
_refine_ls_structure_factor_coef Fsqd
_refine_ls_weighting_details 'w=1/[\s^2^(Fo^2^)+(0.0455P)^2^+1.1589P] where P=(Fo^2^+2Fc^2^)/3'
_refine_ls_weighting_scheme calc
_refine_ls_wR_factor_all 0.0980
_refine_ls_wR_factor_obs 0.0934
_reflns_number_gt 2388
_reflns_number_total 2722
_reflns_threshold_expression >2sigma(I)
_cod_data_source_file ic9909476_11.cif
_cod_data_source_block C16H25O3S2V
_cod_depositor_comments
;
The following automatic conversions were performed:

'_exptl_crystal_density_meas' value 'none' was changed to '?' - the
value is perceived as not measured.

Automatic conversion script
Id: cif_fix_values 3008 2015-01-20 13:52:24Z robertas 

The following automatic conversions were performed:

'_refine_ls_weighting_scheme' value 'calc
w=1/[\s^2^(Fo^2^)+(0.0455P)^2^+1.1589P] where P=(Fo^2^+2Fc^2^)/3' was
changed to 'calc'. New tag '_refine_ls_weighting_details' was
created. The value of the new tag was set to
'w=1/[\s^2^(Fo^2^)+(0.0455P)^2^+1.1589P] where P=(Fo^2^+2Fc^2^)/3'.

Automatic conversion script
Id: cif_fix_values 3143 2015-03-26 13:38:13Z robertas 
;
_cod_database_code 4321231

loop_
_symmetry_equiv_pos_as_xyz
'x, y, z'
'-x+1/2, y+1/2, -z+1/2'
'-x, -y, -z'
'x-1/2, -y-1/2, z-1/2'

loop_
_atom_site_label
_atom_site_type_symbol
_atom_site_fract_x
_atom_site_fract_y
_atom_site_fract_z
_atom_site_U_iso_or_equiv
_atom_site_adp_type
_atom_site_occupancy
_atom_site_calc_flag
_atom_site_refinement_flags
_atom_site_disorder_assembly
_atom_site_disorder_group
V V 0.14706(5) 0.41588(3) 0.76988(4) 0.05205(17) Uani 1 d . . .
S1 S -0.03014(12) 0.42803(7) 0.86796(7) 0.0894(4) Uani 1 d . . .
S2 S 0.32782(11) 0.48006(7) 0.83619(11) 0.1008(4) Uani 1 d . . .
O1 O 0.10156(19) 0.55867(12) 0.73727(16) 0.0536(5) Uani 1 d . . .
O2 O 0.12289(16) 0.40412(11) 0.62130(14) 0.0427(4) Uani 1 d . . .
O3 O 0.1818(3) 0.31987(15) 0.8145(2) 0.1040(11) Uani 1 d . . .
C1 C -0.0318(4) 0.5748(3) 0.7325(3) 0.0815(11) Uani 1 d . . .
C2 C -0.0893(4) 0.5383(3) 0.8343(3) 0.0949(13) Uani 1 d . . .
C3 C 0.1753(4) 0.6216(2) 0.8028(3) 0.0775(10) Uani 1 d . . .
C4 C 0.3073(4) 0.5941(3) 0.7976(4) 0.0882(12) Uani 1 d . . .
C11 C 0.1280(2) 0.33378(16) 0.54843(19) 0.0397(5) Uani 1 d . . .
C12 C 0.0201(2) 0.28033(17) 0.5307(2) 0.0442(6) Uani 1 d . . .
C13 C 0.0281(3) 0.2114(2) 0.4534(2) 0.0577(7) Uani 1 d . . .
C14 C 0.1370(3) 0.1956(2) 0.3976(3) 0.0659(8) Uani 1 d . . .
C15 C 0.2407(3) 0.2492(2) 0.4161(2) 0.0586(7) Uani 1 d . . .
C16 C 0.2388(2) 0.32029(17) 0.4908(2) 0.0452(6) Uani 1 d . . .
C120 C -0.0999(3) 0.2996(2) 0.5917(2) 0.0552(7) Uani 1 d . . .
C121 C -0.1862(3) 0.2187(3) 0.6028(3) 0.0818(11) Uani 1 d . . .
C122 C -0.1719(3) 0.3758(3) 0.5366(4) 0.0895(12) Uani 1 d . . .
C160 C 0.3543(2) 0.37938(19) 0.5095(2) 0.0535(7) Uani 1 d . . .
C161 C 0.4531(3) 0.3343(3) 0.5858(4) 0.0982(14) Uani 1 d . . .
C162 C 0.4096(4) 0.4089(3) 0.4004(4) 0.0992(14) Uani 1 d . . .
H1A H -0.0699 0.5467 0.6660 0.098 Uiso 1 calc R . .
H1B H -0.0476 0.6384 0.7276 0.098 Uiso 1 calc R . .
H2A H -0.1805 0.5358 0.8222 0.114 Uiso 1 calc R . .
H2B H -0.0708 0.5778 0.8974 0.114 Uiso 1 calc R . .
H3A H 0.1493 0.6216 0.8801 0.093 Uiso 1 calc R . .
H3B H 0.1641 0.6812 0.7724 0.093 Uiso 1 calc R . .
H4A H 0.3592 0.6312 0.8478 0.106 Uiso 1 calc R . .
H4B H 0.3355 0.6029 0.7218 0.106 Uiso 1 calc R . .
H13 H -0.0419 0.1750 0.4392 0.069 Uiso 1 calc R . .
H14 H 0.1405 0.1484 0.3471 0.079 Uiso 1 calc R . .
H15 H 0.3140 0.2377 0.3778 0.070 Uiso 1 calc R . .
H120 H -0.0746 0.3188 0.6681 0.066 Uiso 1 calc R . .
H12A H -0.1392 0.1706 0.6375 0.098 Uiso 1 calc R . .
H12B H -0.2175 0.2006 0.5295 0.098 Uiso 1 calc R . .
H12C H -0.2560 0.2340 0.6482 0.098 Uiso 1 calc R . .
H12D H -0.2475 0.3869 0.5765 0.107 Uiso 1 calc R . .
H12E H -0.1940 0.3606 0.4600 0.107 Uiso 1 calc R . .
H12F H -0.1199 0.4283 0.5384 0.107 Uiso 1 calc R . .
H160 H 0.3266 0.4332 0.5484 0.064 Uiso 1 calc R . .
H16A H 0.4154 0.3164 0.6544 0.147 Uiso 1 calc R . .
H16B H 0.5212 0.3751 0.6026 0.147 Uiso 1 calc R . .
H16C H 0.4854 0.2827 0.5487 0.147 Uiso 1 calc R . .
H16D H 0.4822 0.4459 0.4162 0.119 Uiso 1 calc R . .
H16F H 0.3472 0.4419 0.3569 0.119 Uiso 1 calc R . .
H16G H 0.4346 0.3574 0.3586 0.119 Uiso 1 calc R . .

loop_
_atom_site_aniso_label
_atom_site_aniso_U_11
_atom_site_aniso_U_22
_atom_site_aniso_U_33
_atom_site_aniso_U_23
_atom_site_aniso_U_13
_atom_site_aniso_U_12
V 0.0750(4) 0.0351(2) 0.0447(3) -0.00072(19) -0.0147(2) 0.0041(2)
S1 0.1243(9) 0.0912(7) 0.0550(5) -0.0090(4) 0.0319(5) -0.0415(6)
S2 0.0877(7) 0.0835(7) 0.1263(9) -0.0317(6) -0.0597(7) 0.0177(5)
O1 0.0663(12) 0.0390(10) 0.0555(11) -0.0007(8) 0.0027(9) 0.0072(9)
O2 0.0439(9) 0.0405(9) 0.0436(9) -0.0043(7) 0.0005(7) 0.0005(7)
O3 0.189(3) 0.0448(13) 0.0745(16) 0.0026(11) -0.0458(18) 0.0179(16)
C1 0.081(2) 0.084(3) 0.079(2) -0.0005(19) -0.0026(19) 0.032(2)
C2 0.070(2) 0.132(4) 0.083(3) -0.019(3) 0.011(2) 0.017(2)
C3 0.111(3) 0.0409(16) 0.080(2) -0.0088(15) 0.005(2) -0.0062(17)
C4 0.083(3) 0.079(3) 0.102(3) -0.025(2) -0.002(2) -0.026(2)
C11 0.0429(14) 0.0375(13) 0.0384(12) -0.0011(10) -0.0028(10) 0.0029(10)
C12 0.0428(14) 0.0486(15) 0.0409(13) 0.0005(11) -0.0025(11) -0.0043(11)
C13 0.0576(18) 0.0580(17) 0.0570(17) -0.0101(14) -0.0040(14) -0.0137(14)
C14 0.074(2) 0.0552(18) 0.0687(19) -0.0229(15) 0.0018(16) 0.0007(16)
C15 0.0531(17) 0.0585(17) 0.0649(18) -0.0109(14) 0.0111(14) 0.0099(14)
C16 0.0412(14) 0.0434(14) 0.0508(14) -0.0006(11) 0.0016(11) 0.0037(11)
C120 0.0446(15) 0.0762(19) 0.0448(14) -0.0059(14) 0.0012(12) -0.0128(14)
C121 0.070(2) 0.109(3) 0.067(2) 0.003(2) 0.0095(17) -0.035(2)
C122 0.052(2) 0.104(3) 0.114(3) 0.015(2) 0.020(2) 0.015(2)
C160 0.0413(15) 0.0514(16) 0.0683(18) -0.0013(13) 0.0078(13) -0.0022(12)
C161 0.053(2) 0.079(3) 0.160(4) 0.026(3) -0.029(2) -0.0134(18)
C162 0.107(3) 0.099(3) 0.093(3) -0.007(2) 0.032(2) -0.042(3)

loop_
_atom_type_symbol
_atom_type_description
_atom_type_scat_dispersion_real
_atom_type_scat_dispersion_imag
_atom_type_scat_source
C C 0.0033 0.0016 'International Tables Vol C Tables 4.2.6.8 and 6.1.1.4'
H H 0.0000 0.0000 'International Tables Vol C Tables 4.2.6.8 and 6.1.1.4'
O O 0.0106 0.0060 'International Tables Vol C Tables 4.2.6.8 and 6.1.1.4'
S S 0.1246 0.1234 'International Tables Vol C Tables 4.2.6.8 and 6.1.1.4'
V V 0.3005 0.5294 'International Tables Vol C Tables 4.2.6.8 and 6.1.1.4'

loop_
_geom_angle_atom_site_label_1
_geom_angle_atom_site_label_2
_geom_angle_atom_site_label_3
_geom_angle
_geom_angle_site_symmetry_1
_geom_angle_site_symmetry_3
_geom_angle_publ_flag
O3 V O2 105.46(10) . . ?
O3 V O1 170.24(10) . . ?
O2 V O1 84.31(7) . . ?
O3 V S1 95.00(13) . . ?
O2 V S1 115.54(7) . . ?
O1 V S1 80.45(6) . . ?
O3 V S2 95.10(12) . . ?
O2 V S2 118.40(7) . . ?
O1 V S2 79.90(6) . . ?
S1 V S2 119.65(5) . . ?
C2 S1 V 104.28(13) . . ?
C4 S2 V 103.10(13) . . ?
C1 O1 C3 115.1(3) . . ?
C1 O1 V 112.1(2) . . ?
C3 O1 V 115.39(18) . . ?
C11 O2 V 134.12(15) . . ?
O1 C1 C2 109.9(3) . . ?
C1 C2 S1 111.7(3) . . ?
O1 C3 C4 107.0(3) . . ?
C3 C4 S2 111.5(3) . . ?
O2 C11 C16 118.6(2) . . ?
O2 C11 C12 118.9(2) . . ?
C16 C11 C12 122.4(2) . . ?
C13 C12 C11 117.0(2) . . ?
C13 C12 C120 122.3(2) . . ?
C11 C12 C120 120.7(2) . . ?
C14 C13 C12 121.5(3) . . ?
C15 C14 C13 120.1(3) . . ?
C14 C15 C16 121.5(3) . . ?
C15 C16 C11 117.3(2) . . ?
C15 C16 C160 120.8(2) . . ?
C11 C16 C160 121.9(2) . . ?
C122 C120 C12 110.7(2) . . ?
C122 C120 C121 110.3(3) . . ?
C12 C120 C121 113.8(3) . . ?
C162 C160 C161 111.3(3) . . ?
C162 C160 C16 112.3(3) . . ?
C161 C160 C16 111.0(2) . . ?

loop_
_geom_bond_atom_site_label_1
_geom_bond_atom_site_label_2
_geom_bond_distance
_geom_bond_site_symmetry_2
_geom_bond_publ_flag
V O3 1.573(2) . ?
V O2 1.7848(17) . ?
V O1 2.2254(19) . ?
V S1 2.2519(13) . ?
V S2 2.2542(12) . ?
S1 C2 1.808(5) . ?
S2 C4 1.782(4) . ?
O1 C1 1.429(4) . ?
O1 C3 1.435(4) . ?
O2 C11 1.368(3) . ?
C1 C2 1.480(5) . ?
C3 C4 1.458(5) . ?
C11 C16 1.395(4) . ?
C11 C12 1.404(3) . ?
C12 C13 1.388(4) . ?
C12 C120 1.514(4) . ?
C13 C14 1.371(4) . ?
C14 C15 1.370(4) . ?
C15 C16 1.387(4) . ?
C16 C160 1.517(4) . ?
C120 C122 1.507(5) . ?
C120 C121 1.526(4) . ?
C160 C162 1.511(5) . ?
C160 C161 1.516(4) . ?
